data_7106125
loop_
_publ_author_name
'Santosh J. Gharpure'
'A. M. Sathiyanarayanan'

_publ_section_title
;
 Stereoselective synthesis of oxazino [4,3-a]indoles employing
 oxa-Pictet-Spengler reaction of indoles bearing N-tethered vinylogous
 caronate
;
_journal_name_full Chem.Commun.
_journal_page_first 3625
_journal_paper_doi 10.1039/c0cc05558a
_journal_volume 47
_journal_year 2011
_chemical_formula_sum 'C14 H15 N O3'
_chemical_formula_weight 245.27
_chemical_name_systematic
;

?

;
_space_group_IT_number 14
_symmetry_cell_setting monoclinic
_symmetry_space_group_name_Hall '-P 2ybc'
_symmetry_space_group_name_H-M 'P 1 21/c 1'
_atom_sites_solution_hydrogens geom
_atom_sites_solution_primary direct
_atom_sites_solution_secondary difmap
_audit_creation_method SHELXL-97
_cell_angle_alpha 90.00
_cell_angle_beta 100.186(2)
_cell_angle_gamma 90.00
_cell_formula_units_Z 4
_cell_length_a 6.05110(10)
_cell_length_b 14.5244(5)
_cell_length_c 14.0584(5)
_cell_measurement_reflns_used 2420
_cell_measurement_temperature 298(2)
_cell_measurement_theta_max 25.29
_cell_measurement_theta_min 2.80
_cell_volume 1216.10(6)
_computing_cell_refinement 'Bruker SMART'
_computing_data_collection 'Bruker SMART'
_computing_data_reduction 'Bruker SAINT'
_computing_molecular_graphics 'Bruker SHELXTL'
_computing_publication_material 'Bruker SHELXTL'
_computing_structure_refinement 'SHELXL-97 (Sheldrick, 1997)'
_computing_structure_solution 'SHELXS-97 (Sheldrick, 1990)'
_diffrn_ambient_temperature 298(2)
_diffrn_measured_fraction_theta_full 0.965
_diffrn_measured_fraction_theta_max 0.932
_diffrn_measurement_device_type 'CCD area detector'
_diffrn_measurement_method 'phi and omega scans'
_diffrn_radiation_monochromator graphite
_diffrn_radiation_source 'fine-focus sealed tube'
_diffrn_radiation_type MoK\a
_diffrn_radiation_wavelength 0.71073
_diffrn_reflns_av_R_equivalents 0.0323
_diffrn_reflns_av_sigmaI/netI 0.0418
_diffrn_reflns_limit_h_max 6
_diffrn_reflns_limit_h_min -7
_diffrn_reflns_limit_k_max 19
_diffrn_reflns_limit_k_min -15
_diffrn_reflns_limit_l_max 16
_diffrn_reflns_limit_l_min -18
_diffrn_reflns_number 8987
_diffrn_reflns_theta_full 25.00
_diffrn_reflns_theta_max 28.30
_diffrn_reflns_theta_min 3.17
_exptl_absorpt_coefficient_mu 0.095
_exptl_absorpt_correction_T_max 0.9860
_exptl_absorpt_correction_T_min 0.9677
_exptl_absorpt_correction_type none
_exptl_crystal_colour clear
_exptl_crystal_density_diffrn 1.340
_exptl_crystal_density_meas 0
_exptl_crystal_density_method 'not measured'
_exptl_crystal_description Prism
_exptl_crystal_F_000 520
_exptl_crystal_size_max 0.35
_exptl_crystal_size_mid 0.28
_exptl_crystal_size_min 0.15
_refine_diff_density_max 0.216
_refine_diff_density_min -0.191
_refine_diff_density_rms 0.042
_refine_ls_extinction_method none
_refine_ls_goodness_of_fit_ref 0.901
_refine_ls_hydrogen_treatment mixed
_refine_ls_matrix_type full
_refine_ls_number_parameters 164
_refine_ls_number_reflns 2805
_refine_ls_number_restraints 0
_refine_ls_restrained_S_all 0.901
_refine_ls_R_factor_all 0.0749
_refine_ls_R_factor_gt 0.0440
_refine_ls_shift/su_max 0.000
_refine_ls_shift/su_mean 0.000
_refine_ls_structure_factor_coef Fsqd
_refine_ls_weighting_details 'calc w=1/[\s^2^(Fo^2^)+(0.1000P)^2^+0.0000P] where P=(Fo^2^+2Fc^2^)/3'
_refine_ls_weighting_scheme calc
_refine_ls_wR_factor_gt 0.1207
_refine_ls_wR_factor_ref 0.1434
_reflns_number_gt 1883
_reflns_number_total 2805
_reflns_threshold_expression >2sigma(I)
_cod_data_source_file c0cc05558a.txt
_cod_data_source_block pox
_cod_depositor_comments
;
The following automatic conversions were performed:

'_symmetry_cell_setting' value 'Monoclinic' changed to 'monoclinic'
according to the built-in table from CIF Core dictionary named
'cif_core.dic' version 2.4.1 from 2010-06-29.

Automatic conversion script
Id: cif_fix_values 1646 2011-03-28 12:23:43Z adriana 
;
_cod_original_sg_symbol_H-M P2(1)/c
_cod_database_code 7106125

loop_
_symmetry_equiv_pos_as_xyz
'x, y, z'
'-x, y+1/2, -z+1/2'
'-x, -y, -z'
'x, -y-1/2, z-1/2'

loop_
_atom_site_label
_atom_site_type_symbol
_atom_site_fract_x
_atom_site_fract_y
_atom_site_fract_z
_atom_site_U_iso_or_equiv
_atom_site_adp_type
_atom_site_occupancy
_atom_site_symmetry_multiplicity
_atom_site_calc_flag
_atom_site_refinement_flags
_atom_site_disorder_assembly
_atom_site_disorder_group
C1 C 0.6820(2) 0.21807(10) 0.82592(11) 0.0290(4) Uani 1 1 d . . .
C2 C 0.5965(3) 0.19786(12) 0.90905(12) 0.0371(4) Uani 1 1 d . . .
H2 H 0.6072 0.2399 0.9596 0.044 Uiso 1 1 calc R . .
C3 C 0.4953(3) 0.11350(13) 0.91394(14) 0.0453(5) Uani 1 1 d . . .
H3 H 0.4368 0.0991 0.9690 0.054 Uiso 1 1 calc R . .
C4 C 0.4769(3) 0.04862(12) 0.83963(15) 0.0487(5) Uani 1 1 d . . .
H4 H 0.4024 -0.0067 0.8445 0.058 Uiso 1 1 calc R . .
C5 C 0.5693(3) 0.06699(12) 0.75950(14) 0.0424(4) Uani 1 1 d . . .
H5 H 0.5614 0.0239 0.7101 0.051 Uiso 1 1 calc R . .
C6 C 0.6752(2) 0.15129(10) 0.75331(11) 0.0313(4) Uani 1 1 d . . .
C7 C 0.7913(2) 0.18869(11) 0.68079(11) 0.0320(4) Uani 1 1 d . . .
C8 C 0.8829(2) 0.28388(10) 0.71811(11) 0.0295(4) Uani 1 1 d . . .
C9 C 1.0243(3) 0.38056(14) 0.61000(14) 0.0485(5) Uani 1 1 d . . .
H9A H 1.0689 0.4423 0.6316 0.058 Uiso 1 1 calc R . .
H9B H 0.9959 0.3796 0.5399 0.058 Uiso 1 1 calc R . .
C10 C 1.2055(3) 0.31200(13) 0.64948(13) 0.0417(4) Uani 1 1 d . . .
H10A H 1.2042 0.2596 0.6065 0.050 Uiso 1 1 calc R . .
H10B H 1.3530 0.3403 0.6594 0.050 Uiso 1 1 calc R . .
C11 C 1.1414(2) 0.28391(11) 0.74418(11) 0.0321(4) Uani 1 1 d . . .
H11 H 1.2005 0.2230 0.7651 0.039 Uiso 1 1 calc R . .
C12 C 1.1255(2) 0.34832(11) 0.89942(11) 0.0330(4) Uani 1 1 d . . .
H12 H 1.1484 0.2864 0.9271 0.040 Uiso 1 1 calc R . .
C13 C 0.8773(3) 0.36691(11) 0.87187(12) 0.0348(4) Uani 1 1 d . . .
H13A H 0.8078 0.3633 0.9289 0.042 Uiso 1 1 calc R . .
H13B H 0.8537 0.4285 0.8453 0.042 Uiso 1 1 calc R . .
C14 C 1.2461(3) 0.41746(12) 0.97019(13) 0.0443(4) Uani 1 1 d . . .
H14A H 1.4038 0.4038 0.9828 0.067 Uiso 1 1 calc R . .
H14B H 1.1883 0.4144 1.0294 0.067 Uiso 1 1 calc R . .
H14C H 1.2231 0.4782 0.9434 0.067 Uiso 1 1 calc R . .
N1 N 0.77355(19) 0.29991(8) 0.80060(9) 0.0307(3) Uani 1 1 d . . .
O1 O 0.8193(2) 0.15665(9) 0.60372(9) 0.0493(4) Uani 1 1 d . . .
O2 O 0.82686(17) 0.35275(7) 0.64663(8) 0.0388(3) Uani 1 1 d . . .
O3 O 1.22115(16) 0.35309(7) 0.81323(8) 0.0348(3) Uani 1 1 d . . .

loop_
_atom_site_aniso_label
_atom_site_aniso_U_11
_atom_site_aniso_U_22
_atom_site_aniso_U_33
_atom_site_aniso_U_23
_atom_site_aniso_U_13
_atom_site_aniso_U_12
C1 0.0221(7) 0.0349(8) 0.0292(8) 0.0014(7) 0.0022(6) 0.0024(6)
C2 0.0351(9) 0.0436(10) 0.0323(9) 0.0004(7) 0.0054(7) 0.0031(7)
C3 0.0447(10) 0.0509(11) 0.0426(11) 0.0147(9) 0.0140(8) 0.0027(8)
C4 0.0499(10) 0.0351(9) 0.0630(13) 0.0091(9) 0.0153(9) -0.0046(8)
C5 0.0452(10) 0.0328(9) 0.0496(11) -0.0044(8) 0.0094(8) -0.0036(7)
C6 0.0306(8) 0.0315(8) 0.0307(9) -0.0023(6) 0.0026(6) 0.0006(6)
C7 0.0326(8) 0.0329(8) 0.0292(9) -0.0030(7) 0.0021(6) 0.0018(6)
C8 0.0314(8) 0.0306(8) 0.0267(8) -0.0001(6) 0.0058(6) 0.0022(6)
C9 0.0463(10) 0.0592(12) 0.0397(10) 0.0116(9) 0.0063(8) -0.0125(8)
C10 0.0371(9) 0.0549(11) 0.0354(10) -0.0046(9) 0.0131(7) -0.0077(8)
C11 0.0308(8) 0.0338(8) 0.0313(9) -0.0035(7) 0.0046(6) 0.0023(6)
C12 0.0387(9) 0.0318(8) 0.0285(9) -0.0020(6) 0.0059(7) -0.0029(6)
C13 0.0389(9) 0.0323(8) 0.0345(9) -0.0081(7) 0.0097(7) -0.0025(6)
C14 0.0467(10) 0.0452(10) 0.0390(10) -0.0086(8) 0.0015(8) -0.0085(8)
N1 0.0315(7) 0.0316(7) 0.0303(7) -0.0059(6) 0.0090(5) -0.0032(5)
O1 0.0665(8) 0.0484(8) 0.0353(7) -0.0148(6) 0.0154(6) -0.0096(6)
O2 0.0385(6) 0.0398(6) 0.0370(7) 0.0098(5) 0.0039(5) 0.0039(5)
O3 0.0330(6) 0.0389(6) 0.0324(6) -0.0055(5) 0.0052(5) -0.0062(4)

loop_
_atom_type_symbol
_atom_type_description
_atom_type_scat_dispersion_real
_atom_type_scat_dispersion_imag
_atom_type_scat_source
C C 0.0033 0.0016 'International Tables Vol C Tables 4.2.6.8 and 6.1.1.4'
H H 0.0000 0.0000 'International Tables Vol C Tables 4.2.6.8 and 6.1.1.4'
N N 0.0061 0.0033 'International Tables Vol C Tables 4.2.6.8 and 6.1.1.4'
O O 0.0106 0.0060 'International Tables Vol C Tables 4.2.6.8 and 6.1.1.4'

loop_
_geom_angle_atom_site_label_1
_geom_angle_atom_site_label_2
_geom_angle_atom_site_label_3
_geom_angle
_geom_angle_site_symmetry_1
_geom_angle_site_symmetry_3
_geom_angle_publ_flag
N1 C1 C2 128.50(14) . . ?
N1 C1 C6 111.61(14) . . ?
C2 C1 C6 119.86(14) . . ?
C3 C2 C1 117.69(16) . . ?
C3 C2 H2 121.2 . . ?
C1 C2 H2 121.2 . . ?
C2 C3 C4 122.71(17) . . ?
C2 C3 H3 118.6 . . ?
C4 C3 H3 118.6 . . ?
C5 C4 C3 119.59(16) . . ?
C5 C4 H4 120.2 . . ?
C3 C4 H4 120.2 . . ?
C4 C5 C6 118.83(16) . . ?
C4 C5 H5 120.6 . . ?
C6 C5 H5 120.6 . . ?
C5 C6 C1 121.15(15) . . ?
C5 C6 C7 131.49(15) . . ?
C1 C6 C7 107.36(13) . . ?
O1 C7 C6 130.27(15) . . ?
O1 C7 C8 123.06(15) . . ?
C6 C7 C8 106.66(13) . . ?
O2 C8 N1 111.59(12) . . ?
O2 C8 C11 105.89(12) . . ?
N1 C8 C11 113.36(12) . . ?
O2 C8 C7 111.37(12) . . ?
N1 C8 C7 103.18(12) . . ?
C11 C8 C7 111.61(12) . . ?
O2 C9 C10 106.12(14) . . ?
O2 C9 H9A 110.5 . . ?
C10 C9 H9A 110.5 . . ?
O2 C9 H9B 110.5 . . ?
C10 C9 H9B 110.5 . . ?
H9A C9 H9B 108.7 . . ?
C11 C10 C9 102.66(13) . . ?
C11 C10 H10A 111.2 . . ?
C9 C10 H10A 111.2 . . ?
C11 C10 H10B 111.2 . . ?
C9 C10 H10B 111.2 . . ?
H10A C10 H10B 109.1 . . ?
O3 C11 C10 107.62(13) . . ?
O3 C11 C8 111.71(12) . . ?
C10 C11 C8 101.47(12) . . ?
O3 C11 H11 111.8 . . ?
C10 C11 H11 111.8 . . ?
C8 C11 H11 111.8 . . ?
O3 C12 C13 107.88(13) . . ?
O3 C12 C14 107.74(12) . . ?
C13 C12 C14 113.22(13) . . ?
O3 C12 H12 109.3 . . ?
C13 C12 H12 109.3 . . ?
C14 C12 H12 109.3 . . ?
N1 C13 C12 110.21(12) . . ?
N1 C13 H13A 109.6 . . ?
C12 C13 H13A 109.6 . . ?
N1 C13 H13B 109.6 . . ?
C12 C13 H13B 109.6 . . ?
H13A C13 H13B 108.1 . . ?
C12 C14 H14A 109.5 . . ?
C12 C14 H14B 109.5 . . ?
H14A C14 H14B 109.5 . . ?
C12 C14 H14C 109.5 . . ?
H14A C14 H14C 109.5 . . ?
H14B C14 H14C 109.5 . . ?
C1 N1 C8 109.09(12) . . ?
C1 N1 C13 122.69(13) . . ?
C8 N1 C13 117.05(12) . . ?
C8 O2 C9 110.03(12) . . ?
C11 O3 C12 113.84(11) . . ?

loop_
_geom_bond_atom_site_label_1
_geom_bond_atom_site_label_2
_geom_bond_distance
_geom_bond_site_symmetry_2
_geom_bond_publ_flag
C1 N1 1.384(2) . ?
C1 C2 1.391(2) . ?
C1 C6 1.403(2) . ?
C2 C3 1.377(2) . ?
C2 H2 0.9300 . ?
C3 C4 1.397(3) . ?
C3 H3 0.9300 . ?
C4 C5 1.369(3) . ?
C4 H4 0.9300 . ?
C5 C6 1.392(2) . ?
C5 H5 0.9300 . ?
C6 C7 1.443(2) . ?
C7 O1 1.2182(19) . ?
C7 C8 1.546(2) . ?
C8 O2 1.4159(18) . ?
C8 N1 1.452(2) . ?
C8 C11 1.543(2) . ?
C9 O2 1.440(2) . ?
C9 C10 1.512(3) . ?
C9 H9A 0.9700 . ?
C9 H9B 0.9700 . ?
C10 C11 1.507(2) . ?
C10 H10A 0.9700 . ?
C10 H10B 0.9700 . ?
C11 O3 1.4209(18) . ?
C11 H11 0.9800 . ?
C12 O3 1.4340(19) . ?
C12 C13 1.508(2) . ?
C12 C14 1.508(2) . ?
C12 H12 0.9800 . ?
C13 N1 1.4567(19) . ?
C13 H13A 0.9700 . ?
C13 H13B 0.9700 . ?
C14 H14A 0.9600 . ?
C14 H14B 0.9600 . ?
C14 H14C 0.9600 . ?

loop_
_geom_torsion_atom_site_label_1
_geom_torsion_atom_site_label_2
_geom_torsion_atom_site_label_3
_geom_torsion_atom_site_label_4
_geom_torsion
_geom_torsion_site_symmetry_1
_geom_torsion_site_symmetry_2
_geom_torsion_site_symmetry_3
_geom_torsion_site_symmetry_4
_geom_torsion_publ_flag
N1 C1 C2 C3 174.22(14) . . . . ?
C6 C1 C2 C3 -3.7(2) . . . . ?
C1 C2 C3 C4 0.2(2) . . . . ?
C2 C3 C4 C5 2.4(3) . . . . ?
C3 C4 C5 C6 -1.5(3) . . . . ?
C4 C5 C6 C1 -2.0(2) . . . . ?
C4 C5 C6 C7 177.99(16) . . . . ?
N1 C1 C6 C5 -173.54(14) . . . . ?
C2 C1 C6 C5 4.7(2) . . . . ?
N1 C1 C6 C7 6.44(16) . . . . ?
C2 C1 C6 C7 -175.30(13) . . . . ?
C5 C6 C7 O1 3.1(3) . . . . ?
C1 C6 C7 O1 -176.89(16) . . . . ?
C5 C6 C7 C8 -177.07(16) . . . . ?
C1 C6 C7 C8 2.96(15) . . . . ?
O1 C7 C8 O2 49.51(19) . . . . ?
C6 C7 C8 O2 -130.35(13) . . . . ?
O1 C7 C8 N1 169.34(14) . . . . ?
C6 C7 C8 N1 -10.52(14) . . . . ?
O1 C7 C8 C11 -68.60(19) . . . . ?
C6 C7 C8 C11 111.54(14) . . . . ?
O2 C9 C10 C11 -29.95(18) . . . . ?
C9 C10 C11 O3 -81.05(15) . . . . ?
C9 C10 C11 C8 36.37(16) . . . . ?
O2 C8 C11 O3 83.17(15) . . . . ?
N1 C8 C11 O3 -39.49(17) . . . . ?
C7 C8 C11 O3 -155.48(13) . . . . ?
O2 C8 C11 C10 -31.24(15) . . . . ?
N1 C8 C11 C10 -153.90(13) . . . . ?
C7 C8 C11 C10 90.11(15) . . . . ?
O3 C12 C13 N1 58.57(16) . . . . ?
C14 C12 C13 N1 177.70(14) . . . . ?
C2 C1 N1 C8 168.12(14) . . . . ?
C6 C1 N1 C8 -13.80(16) . . . . ?
C2 C1 N1 C13 25.6(2) . . . . ?
C6 C1 N1 C13 -156.36(13) . . . . ?
O2 C8 N1 C1 134.18(12) . . . . ?
C11 C8 N1 C1 -106.37(14) . . . . ?
C7 C8 N1 C1 14.50(15) . . . . ?
O2 C8 N1 C13 -80.89(15) . . . . ?
C11 C8 N1 C13 38.57(17) . . . . ?
C7 C8 N1 C13 159.44(12) . . . . ?
C12 C13 N1 C1 91.39(17) . . . . ?
C12 C13 N1 C8 -48.43(17) . . . . ?
N1 C8 O2 C9 136.98(14) . . . . ?
C11 C8 O2 C9 13.20(16) . . . . ?
C7 C8 O2 C9 -108.30(14) . . . . ?
C10 C9 O2 C8 10.40(19) . . . . ?
C10 C11 O3 C12 165.10(12) . . . . ?
C8 C11 O3 C12 54.55(16) . . . . ?
C13 C12 O3 C11 -64.46(15) . . . . ?
C14 C12 O3 C11 172.98(12) . . . . ?
